data_4001635
loop_
_publ_author_name
'Simon-Masseron, Ang\'elique'
'Paillaud, Jean-Louis'
'Patarin, Jo\"el'

_publ_section_title
;
 Mu-21: A Three-Dimensional Microporous Zincophosphate Obtained by Direct
 Synthesis and Reversible Dehydration of the Zincophosphate Mu-19
;
_journal_coden_ASTM CMATEX
_journal_issue 4
_journal_name_full 'Chemistry of Materials'
_journal_page_first 1000
_journal_page_last 1005
_journal_paper_doi 10.1021/cm021330g
_journal_volume 15
_journal_year 2003
_chemical_formula_sum 'C5 H15 N O9 P2 Zn'
_chemical_formula_weight 360.49
_space_group_IT_number 19
_symmetry_cell_setting orthorhombic
_symmetry_space_group_name_Hall 'P 2ac 2ab'
_symmetry_space_group_name_H-M 'P 21 21 21'
_audit_creation_date 2002-10-08T11:32
_audit_creation_method 'from EXP file using GSAS2CIF'
_audit_update_record ' 2002-10-08T11:32  Initial CIF as created by GSAS2CIF'
_cell_angle_alpha 90.0
_cell_angle_beta 90.0
_cell_angle_gamma 90.0
_cell_formula_units_Z 4
_cell_length_a 10.42002(13)
_cell_length_b 10.45229(17)
_cell_length_c 11.62209(17)
_cell_volume 1265.80(3)
_computing_structure_refinement GSAS
_diffrn_radiation_probe x-ray
_diffrn_radiation_wavelength 1.540598
_exptl_absorpt_correction_T_max 1.00000
_exptl_absorpt_correction_T_min 1.00000
_exptl_absorpt_process_details
;   GSAS Absorption/surface roughness correction: function number 0
 No correction is applied.
;
_pd_block_id 2002-10-08T11:32|ZNP8|Jean-Louis_PAILLAUD|Stoe_STADI-P
_pd_calc_method 'Rietveld Refinement'
_pd_instr_location ' ?'
_pd_meas_2theta_range_inc 0.02
_pd_meas_2theta_range_max 71.98
_pd_meas_2theta_range_min 10.02
_pd_meas_number_of_points 3099
_pd_phase_name 'Zn4P8O40N4C20H68 (A. SIMON)'
_pd_proc_2theta_range_inc 0.02
_pd_proc_2theta_range_max 71.98
_pd_proc_2theta_range_min 10.02
_pd_proc_info_datetime 2002-10-08T11:32:14
_pd_proc_info_excluded_regions ' ?'
_pd_proc_ls_background_function
;   GSAS Background function number 1 with 12 terms.
 Shifted Chebyshev function of 1st kind
      1:    1084.75     2:   -433.620     3:    19.2652     4:    136.402    
      5:   -75.7733     6:   -27.6883     7:    72.4232     8:   -44.8840    
      9:   -9.78966    10:    20.3411    11:   -13.3295    12:   0.559361    
;
_pd_proc_ls_peak_cutoff 0.00020
_pd_proc_ls_profile_function
;
 CW Profile function number 3 with  19 terms
 Pseudovoigt profile coefficients as parameterized in
 P. Thompson, D.E. Cox & J.B. Hastings (1987). J. Appl. Cryst.,20,79-83.
 Asymmetry correction of L.W. Finger, D.E. Cox & A. P. Jephcoat (1994).
 J. Appl. Cryst.,27,892-900.
 Peak tails are ignored  where the intensity is below 0.0002 times the peak
   Aniso. broadening axis   0.0   0.0   1.0
;
_pd_proc_ls_prof_R_factor 0.0378
_pd_proc_ls_prof_wR_expected 0.0206
_pd_proc_ls_prof_wR_factor 0.0496
_pd_proc_number_of_points 3099
_pd_spec_mounting ' ?'
_refine_ls_goodness_of_fit_all 2.52
_refine_ls_matrix_type full
_refine_ls_number_parameters 109
_refine_ls_number_restraints 94
_refine_ls_R_Fsqd_factor 0.05691
_refine_ls_shift/su_max 2.65
_refine_ls_shift/su_mean 0.38
_reflns_d_resolution_high 1.314
_reflns_d_resolution_low 7.772
_reflns_limit_h_max 8
_reflns_limit_h_min 0
_reflns_limit_k_max 8
_reflns_limit_k_min 0
_reflns_limit_l_max 8
_reflns_limit_l_min 0
_reflns_number_observed 362
_cod_data_source_file cm021330g.cif
_cod_data_source_block
'CM021330G_Manuscript_Title_:_Mu-21: a three-dimensional microporous zincophosphate obtained by direct synthesis and reversible dehydration of the zincophosphate Mu-19'
_cod_depositor_comments
;
The following automatic conversions were performed:

'_geom_bond_publ_flag' value 'N' changed to 'n' according to
/home/saulius/struct/CIF-dictionaries/cif_core.dic dictionary named
'cif_core.dic' version 2.4.1 from 2010-06-29 (290
times).

'_geom_angle_publ_flag' value 'N' changed to 'n' according
to /home/saulius/struct/CIF-dictionaries/cif_core.dic dictionary
named 'cif_core.dic' version 2.4.1 from 2010-06-29 (62 times).

Automatic conversion script
Id: cif_fix_values 1715 2011-07-08 13:25:40Z adriana 

 Updated bibliographic information.

 Antanas Vaitkus,
 2019-10-01
;
_cod_original_cell_volume 1265.79749
_cod_database_code 4001635
_gsas_exptl_extinct_corr_t_min 1.00000
_gsas_exptl_extinct_corr_t_max 1.00000

loop_
_symmetry_equiv_pos_site_id
_symmetry_equiv_pos_as_xyz
1 +x,+y,+z
2 +x+1/2,-y+1/2,-z
3 -x,+y+1/2,-z+1/2
4 -x+1/2,-y,+z+1/2

loop_
_atom_site_type_symbol
_atom_site_label
_atom_site_fract_x
_atom_site_fract_y
_atom_site_fract_z
_atom_site_occupancy
_atom_site_thermal_displace_type
_atom_site_U_iso_or_equiv
_atom_site_symmetry_multiplicity
ZN ZN1 0.55313(19) 0.20064(21) 0.11876(23) 1.0 Uiso 0.00677(34) 4
P P2 0.3123(4) 0.1601(5) -0.0449(4) 1.0 Uiso 0.00677(34) 4
P P3 0.5132(4) 0.4276(4) 0.3006(4) 1.0 Uiso 0.00677(34) 4
O O1 0.4394(9) 0.5489(8) 0.2951(7) 1.0 Uiso 0.0187(12) 4
O O2 0.4786(7) 0.3371(8) 0.2056(7) 1.0 Uiso 0.0187(12) 4
O O3 0.2448(8) 0.1146(10) 0.0617(8) 1.0 Uiso 0.0187(12) 4
O O4 0.4547(8) 0.1897(8) -0.0199(7) 1.0 Uiso 0.0187(12) 4
O O5 0.2371(7) 0.2734(8) -0.0884(8) 1.0 Uiso 0.0187(12) 4
O O 0.4356(11) 0.6858(10) 0.9399(7) 1.0 Uiso 0.034(4) 4
O O6 0.6545(6) 0.4552(9) 0.3008(9) 1.0 Uiso 0.0187(12) 4
C C1 0.4468(13) 0.5537(12) 0.9639(9) 1.0 Uiso 0.039(7) 4
C C2 0.4645(11) 0.4811(10) 0.8529(10) 1.0 Uiso 0.049(7) 4
C C3 0.3427(13) 0.6432(10) 0.7551(9) 1.0 Uiso 0.036(7) 4
C C5 0.3693(12) 0.4320(12) 0.6671(8) 1.0 Uiso 0.042(7) 4
C C4 0.3280(11) 0.7094(10) 0.8697(11) 1.0 Uiso 0.031(6) 4
O O7 0.4824(8) 0.3653(8) 0.4161(7) 1.0 Uiso 0.0187(12) 4
N N 0.3526(8) 0.5035(9) 0.7765(7) 1.0 Uiso 0.022(5) 4
O O8 0.3120(7) 0.0536(8) -0.1351(8) 1.0 Uiso 0.0187(12) 4
H H1a 0.5193(26) 0.5398(23) 1.0133(19) 1.0 Uiso 0.066(15) 4
H H1b 0.3708(26) 0.5246(21) 1.0023(22) 1.0 Uiso 0.066(15) 4
H H2a 0.4725(27) 0.3908(14) 0.8687(20) 1.0 Uiso 0.066(15) 4
H H2b 0.5408(15) 0.5110(27) 0.8149(16) 1.0 Uiso 0.066(15) 4
H H3 0.263(7) 0.024(4) 0.087(4) 1.0 Uiso 0.066(15) 4
H H3a 0.4187(24) 0.6730(18) 0.7166(20) 1.0 Uiso 0.066(15) 4
H H3b 0.2694(24) 0.6603(21) 0.7075(19) 1.0 Uiso 0.066(15) 4
H H8 0.236(4) 0.005(6) -0.160(5) 1.0 Uiso 0.066(15) 4
H H4a 0.2531(16) 0.6778(27) 0.9078(18) 1.0 Uiso 0.066(15) 4
H H4b 0.3190(27) 0.7998(14) 0.8579(20) 1.0 Uiso 0.066(15) 4
H H5a 0.374(10) 0.3421(16) 0.6837(22) 1.0 Uiso 0.066(15) 4
H H5b 0.298(6) 0.449(8) 0.617(4) 1.0 Uiso 0.066(15) 4
H H5c 0.447(6) 0.459(8) 0.629(5) 1.0 Uiso 0.066(15) 4
H H7 0.553(6) 0.351(8) 0.472(7) 1.0 Uiso 0.066(15) 4
H Hn 0.2811(15) 0.4757(18) 0.8119(14) 1.0 Uiso 0.066(15) 4

loop_
_atom_type_symbol
_atom_type_number_in_cell
_atom_type_scat_dispersion_real
_atom_type_scat_dispersion_imag
_atom_type_scat_Cromer_Mann_a1
_atom_type_scat_Cromer_Mann_a2
_atom_type_scat_Cromer_Mann_a3
_atom_type_scat_Cromer_Mann_a4
_atom_type_scat_Cromer_Mann_b1
_atom_type_scat_Cromer_Mann_b2
_atom_type_scat_Cromer_Mann_b3
_atom_type_scat_Cromer_Mann_b4
_atom_type_scat_Cromer_Mann_c
_atom_type_scat_source
ZN 4.0 -1.612 0.678 14.0743 3.26550 7.03180 0.23330 5.16520 10.3163 2.41000 58.7097 1.30410 International_Tables_Vol_C
P 8.0 0.283 0.434 6.43450 1.90670 4.17910 27.1570 1.78000 0.52600 1.49080 68.1645 1.11490 International_Tables_Vol_C
O 36.0 0.047 0.032 3.04850 13.2771 2.28680 5.70110 1.54630 0.32390 0.86700 32.9089 0.25080 International_Tables_Vol_C
C 20.0 0.017 0.009 2.31000 20.8439 1.02000 10.2075 1.58860 0.56870 0.86500 51.6512 0.21560 International_Tables_Vol_C
N 4.0 0.029 0.018 12.2126 0.00570 3.13220 9.89330 2.01250 28.9975 1.16630 0.58260 -11.529 International_Tables_Vol_C
H 60.0 0.000 0.000 0.49300 10.5109 0.32291 26.1257 0.14019 3.14236 0.04081 57.7997 0.00304 International_Tables_Vol_C

loop_
_geom_angle_atom_site_label_1
_geom_angle_atom_site_label_2
_geom_angle_atom_site_label_3
_geom_angle
_geom_angle_site_symmetry_1
_geom_angle_site_symmetry_3
_geom_angle_publ_flag
O1 ZN1 O2 111.4(4) 3_645 1_555 n
O1 ZN1 O4 114.9(4) 3_645 1_555 n
O1 ZN1 O5 99.9(4) 3_645 2_555 n
O2 ZN1 O4 105.76(32) 1_555 1_555 n
O2 ZN1 O5 112.8(4) 1_555 2_555 n
O4 ZN1 O5 112.3(4) 1_555 2_555 n
O3 P2 O4 111.1(5) 1_555 1_555 n
O3 P2 O5 106.4(5) 1_555 1_555 n
O3 P2 O8 109.5(5) 1_555 1_555 n
O4 P2 O5 113.9(5) 1_555 1_555 n
O4 P2 O8 106.1(5) 1_555 1_555 n
O5 P2 O8 109.9(5) 1_555 1_555 n
O1 P3 O2 112.5(5) 1_555 1_555 n
O1 P3 O6 110.2(5) 1_555 1_555 n
O1 P3 O7 107.0(5) 1_555 1_555 n
O2 P3 O6 111.1(5) 1_555 1_555 n
O2 P3 O7 109.2(5) 1_555 1_555 n
O6 P3 O7 106.7(6) 1_555 1_555 n
ZN1 O1 P3 132.6(6) 3_655 1_555 n
ZN1 O2 P3 139.7(5) 1_555 1_555 n
P2 O3 H3 116.7(32) 1_555 1_555 n
ZN1 O4 P2 133.3(5) 1_555 1_555 n
ZN1 O5 P2 132.4(5) 2_455 1_555 n
C1 O C4 110.6(9) 1_555 1_555 n
O C1 C2 109.4(7) 1_555 1_555 n
O C1 H1a 109.3(10) 1_555 1_555 n
O C1 H1b 109.5(10) 1_555 1_555 n
C2 C1 H1a 109.8(10) 1_555 1_555 n
C2 C1 H1b 109.9(10) 1_555 1_555 n
H1a C1 H1b 108.9(10) 1_555 1_555 n
C1 C2 N 109.6(7) 1_555 1_555 n
C1 C2 H2a 109.9(10) 1_555 1_555 n
C1 C2 H2b 109.3(10) 1_555 1_555 n
N C2 H2a 109.6(10) 1_555 1_555 n
N C2 H2b 108.9(10) 1_555 1_555 n
H2a C2 H2b 109.5(10) 1_555 1_555 n
C4 C3 N 108.1(7) 1_555 1_555 n
C4 C3 H3a 110.2(10) 1_555 1_555 n
C4 C3 H3b 110.1(10) 1_555 1_555 n
N C3 H3a 109.8(10) 1_555 1_555 n
N C3 H3b 109.6(10) 1_555 1_555 n
H3a C3 H3b 109.1(10) 1_555 1_555 n
N C5 H5a 109.1(10) 1_555 1_555 n
N C5 H5b 109.5(10) 1_555 1_555 n
N C5 H5c 109.9(10) 1_555 1_555 n
H5a C5 H5b 109.9(10) 1_555 1_555 n
H5a C5 H5c 109.7(10) 1_555 1_555 n
H5b C5 H5c 108.8(10) 1_555 1_555 n
O C4 C3 110.5(8) 1_555 1_555 n
O C4 H4a 108.7(10) 1_555 1_555 n
O C4 H4b 109.4(10) 1_555 1_555 n
C3 C4 H4a 109.5(10) 1_555 1_555 n
C3 C4 H4b 109.6(10) 1_555 1_555 n
H4a C4 H4b 109.1(10) 1_555 1_555 n
P3 O7 H7 119(5) 1_555 1_555 n
C2 N C3 108.0(6) 1_555 1_555 n
C2 N C5 109.9(7) 1_555 1_555 n
C2 N Hn 109.0(9) 1_555 1_555 n
C3 N C5 111.1(7) 1_555 1_555 n
C3 N Hn 109.7(9) 1_555 1_555 n
C5 N Hn 109.1(9) 1_555 1_555 n
P2 O8 H8 125.3(32) 1_555 1_555 n

loop_
_geom_bond_atom_site_label_1
_geom_bond_atom_site_label_2
_geom_bond_distance
_geom_bond_site_symmetry_2
_geom_bond_publ_flag
ZN1 O1 1.877(8) 3_645 n
ZN1 O2 1.912(8) 1_555 n
ZN1 O4 1.914(8) 1_555 n
ZN1 O5 1.968(7) 2_555 n
P2 O3 1.502(8) 1_555 n
P2 O4 1.543(7) 1_555 n
P2 O5 1.507(7) 1_555 n
P2 O8 1.530(7) 1_555 n
P2 H3 2.15(4) 1_555 n
P2 H8 2.24(4) 1_555 n
P3 O1 1.485(8) 1_555 n
P3 O2 1.497(7) 1_555 n
P3 O6 1.500(5) 1_555 n
P3 O7 1.527(8) 1_555 n
P3 H7 2.19(5) 1_555 n
O1 ZN1 1.877(8) 3_655 n
O1 P3 1.485(8) 1_555 n
O1 O2 2.480(10) 1_555 n
O1 O6 2.447(10) 1_555 n
O1 O7 2.422(11) 1_555 n
O1 Hn 2.320(18) 4_564 n
O2 ZN1 1.912(8) 1_555 n
O2 P3 1.497(7) 1_555 n
O2 O1 2.480(10) 1_555 n
O2 O6 2.471(9) 1_555 n
O2 O7 2.464(11) 1_555 n
O2 H3b 2.585(26) 4_564 n
O3 P2 1.502(8) 1_555 n
O3 O4 2.510(10) 1_555 n
O3 O5 2.410(12) 1_555 n
O3 O6 2.536(12) 3_645 n
O3 O8 2.475(11) 1_555 n
O3 H3 1.009(24) 1_555 n
O4 ZN1 1.914(8) 1_555 n
O4 P2 1.543(7) 1_555 n
O4 O3 2.510(10) 1_555 n
O4 O5 2.557(10) 1_555 n
O4 O8 2.455(11) 1_555 n
O4 H2a 2.476(20) 1_554 n
O4 H3a 2.644(17) 3_645 n
O5 ZN1 1.968(7) 2_455 n
O5 P2 1.507(7) 1_555 n
O5 O3 2.410(12) 1_555 n
O5 O4 2.557(10) 1_555 n
O5 O8 2.486(11) 1_555 n
O5 Hn 2.455(18) 1_554 n
O C1 1.414(9) 1_555 n
O C2 2.385(12) 1_555 n
O C3 2.397(12) 1_555 n
O C4 1.408(9) 1_555 n
O O7 2.655(12) 3_656 n
O H1a 1.954(16) 1_555 n
O H1b 1.955(16) 1_555 n
O H2b 2.579(25) 1_555 n
O H3a 2.604(25) 1_555 n
O H4a 1.939(15) 1_555 n
O H4b 1.950(15) 1_555 n
O H7 2.01(6) 3_656 n
O6 P3 1.500(5) 1_555 n
O6 O1 2.447(10) 1_555 n
O6 O2 2.471(9) 1_555 n
O6 O3 2.536(12) 3_655 n
O6 O7 2.427(10) 1_555 n
O6 O8 2.533(12) 2_555 n
O6 H3 1.72(4) 3_655 n
O6 H8 1.89(6) 2_555 n
O6 H7 2.50(7) 1_555 n
C1 O 1.414(9) 1_555 n
C1 C2 1.508(10) 1_555 n
C1 C4 2.320(13) 1_555 n
C1 N 2.446(12) 1_555 n
C1 H1a 0.960(10) 1_555 n
C1 H1b 0.958(10) 1_555 n
C1 H2a 2.048(16) 1_555 n
C1 H2b 2.039(16) 1_555 n
C1 H4a 2.486(25) 1_555 n
C1 Hn 2.601(21) 1_555 n
C2 O 2.385(12) 1_555 n
C2 C1 1.508(10) 1_555 n
C2 C3 2.403(9) 1_555 n
C2 C5 2.431(10) 1_555 n
C2 N 1.4848(13) 1_555 n
C2 H1a 2.044(16) 1_555 n
C2 H1b 2.043(16) 1_555 n
C2 H2a 0.965(10) 1_555 n
C2 H2b 0.961(10) 1_555 n
C2 H3a 2.600(23) 1_555 n
C2 H5a 2.62(5) 1_555 n
C2 H5c 2.62(5) 1_555 n
C2 Hn 1.970(13) 1_555 n
C3 O 2.397(12) 1_555 n
C3 C2 2.403(9) 1_555 n
C3 C5 2.449(11) 1_555 n
C3 C4 1.508(10) 1_555 n
C3 N 1.4851(13) 1_555 n
C3 H2b 2.580(23) 1_555 n
C3 H3a 0.962(10) 1_555 n
C3 H3b 0.960(10) 1_555 n
C3 H4a 2.038(16) 1_555 n
C3 H4b 2.041(16) 1_555 n
C3 H5b 2.63(5) 1_555 n
C3 H5c 2.65(5) 1_555 n
C3 Hn 1.978(13) 1_555 n
C5 C2 2.431(10) 1_555 n
C5 C3 2.449(11) 1_555 n
C5 N 1.4849(13) 1_555 n
C5 H2a 2.613(20) 1_555 n
C5 H2b 2.613(20) 1_555 n
C5 H3a 2.635(21) 1_555 n
C5 H3b 2.646(20) 1_555 n
C5 H5a 0.960(10) 1_555 n
C5 H5b 0.959(10) 1_555 n
C5 H5c 0.963(10) 1_555 n
C5 Hn 1.971(13) 1_555 n
C4 O 1.408(9) 1_555 n
C4 C1 2.320(13) 1_555 n
C4 C3 1.508(10) 1_555 n
C4 N 2.423(11) 1_555 n
C4 H1b 2.511(26) 1_555 n
C4 H3a 2.050(16) 1_555 n
C4 H3b 2.047(16) 1_555 n
C4 H4a 0.956(10) 1_555 n
C4 H4b 0.959(10) 1_555 n
C4 H7 2.66(4) 3_656 n
C4 Hn 2.580(21) 1_555 n
O7 P3 1.527(8) 1_555 n
O7 O1 2.422(11) 1_555 n
O7 O2 2.464(11) 1_555 n
O7 O 2.655(12) 3_646 n
O7 O6 2.427(10) 1_555 n
O7 H4a 2.497(17) 4_564 n
O7 H5c 2.690(25) 1_555 n
O7 H7 0.995(25) 1_555 n
N C1 2.446(12) 1_555 n
N C2 1.4848(13) 1_555 n
N C3 1.4851(13) 1_555 n
N C5 1.4849(13) 1_555 n
N C4 2.423(11) 1_555 n
N H1b 2.640(27) 1_555 n
N H2a 2.024(13) 1_555 n
N H2b 2.013(13) 1_555 n
N H3a 2.025(13) 1_555 n
N H3b 2.020(13) 1_555 n
N H4a 2.592(25) 1_555 n
N H5a 2.014(13) 1_555 n
N H5b 2.018(13) 1_555 n
N H5c 2.027(13) 1_555 n
N Hn 0.899(10) 1_555 n
O8 P2 1.530(7) 1_555 n
O8 O3 2.475(11) 1_555 n
O8 O4 2.455(11) 1_555 n
O8 O5 2.486(11) 1_555 n
O8 O6 2.533(12) 2_455 n
O8 H2b 2.631(19) 3_645 n
O8 H3 2.65(5) 1_555 n
O8 H8 0.981(25) 1_555 n
O8 H4b 2.655(17) 1_544 n
H1a O 1.954(16) 1_555 n
H1a C1 0.960(10) 1_555 n
H1a C2 2.044(16) 1_555 n
H1a H1b 1.561(15) 1_555 n
H1a H2a 2.343(23) 1_555 n
H1a H2b 2.336(25) 1_555 n
H1b O 1.955(16) 1_555 n
H1b C1 0.958(10) 1_555 n
H1b C2 2.043(16) 1_555 n
H1b C4 2.511(26) 1_555 n
H1b N 2.640(27) 1_555 n
H1b H1a 1.561(15) 1_555 n
H1b H2a 2.342(25) 1_555 n
H1b H4a 2.30(4) 1_555 n
H1b H5b 2.226(23) 4_565 n
H1b Hn 2.46(4) 1_555 n
H2a O4 2.476(20) 1_556 n
H2a C1 2.048(16) 1_555 n
H2a C2 0.965(10) 1_555 n
H2a C5 2.613(20) 1_555 n
H2a N 2.024(13) 1_555 n
H2a H1a 2.343(23) 1_555 n
H2a H1b 2.342(25) 1_555 n
H2a H2b 1.573(15) 1_555 n
H2a H5a 2.44(6) 1_555 n
H2a Hn 2.280(22) 1_555 n
H2b O 2.579(25) 1_555 n
H2b C1 2.039(16) 1_555 n
H2b C2 0.961(10) 1_555 n
H2b C3 2.580(23) 1_555 n
H2b C5 2.613(20) 1_555 n
H2b N 2.013(13) 1_555 n
H2b O8 2.631(19) 3_655 n
H2b H1a 2.336(25) 1_555 n
H2b H2a 1.573(15) 1_555 n
H2b H3 2.61(6) 2_556 n
H2b H3a 2.41(4) 1_555 n
H2b H5c 2.43(6) 1_555 n
H3 P2 2.15(4) 1_555 n
H3 O3 1.009(24) 1_555 n
H3 O6 1.72(4) 3_645 n
H3 O8 2.65(5) 1_555 n
H3 H2b 2.61(6) 2_456 n
H3a O4 2.644(17) 3_655 n
H3a O 2.604(25) 1_555 n
H3a C2 2.600(23) 1_555 n
H3a C3 0.962(10) 1_555 n
H3a C5 2.635(21) 1_555 n
H3a C4 2.050(16) 1_555 n
H3a N 2.025(13) 1_555 n
H3a H2b 2.41(4) 1_555 n
H3a H3b 1.565(15) 1_555 n
H3a H4b 2.352(25) 1_555 n
H3a H5c 2.47(6) 1_555 n
H3b O2 2.585(26) 4_565 n
H3b C3 0.960(10) 1_555 n
H3b C5 2.646(20) 1_555 n
H3b C4 2.047(16) 1_555 n
H3b N 2.020(13) 1_555 n
H3b H3a 1.565(15) 1_555 n
H3b H4a 2.342(24) 1_555 n
H3b H4b 2.334(23) 1_555 n
H3b H5b 2.46(6) 1_555 n
H3b Hn 2.283(22) 1_555 n
H8 P2 2.24(4) 1_555 n
H8 O6 1.89(6) 2_455 n
H8 O8 0.981(25) 1_555 n
H8 H4b 2.32(7) 1_544 n
H4a O 1.939(15) 1_555 n
H4a C1 2.486(25) 1_555 n
H4a C3 2.038(16) 1_555 n
H4a C4 0.956(10) 1_555 n
H4a O7 2.497(17) 4_565 n
H4a N 2.592(25) 1_555 n
H4a H1b 2.30(4) 1_555 n
H4a H3b 2.342(24) 1_555 n
H4a H4b 1.560(15) 1_555 n
H4a Hn 2.406(34) 1_555 n
H4b O 1.950(15) 1_555 n
H4b C3 2.041(16) 1_555 n
H4b C4 0.959(10) 1_555 n
H4b O8 2.655(17) 1_566 n
H4b H3a 2.352(25) 1_555 n
H4b H3b 2.334(23) 1_555 n
H4b H8 2.32(7) 1_566 n
H4b H4a 1.560(15) 1_555 n
H4b H7 2.44(4) 3_656 n
H5a C2 2.62(5) 1_555 n
H5a C5 0.960(10) 1_555 n
H5a N 2.014(13) 1_555 n
H5a H2a 2.44(6) 1_555 n
H5a H5b 1.571(15) 1_555 n
H5a H5c 1.572(15) 1_555 n
H5a Hn 2.26(4) 1_555 n
H5b C3 2.63(5) 1_555 n
H5b C5 0.959(10) 1_555 n
H5b N 2.018(13) 1_555 n
H5b H1b 2.226(23) 4_564 n
H5b H3b 2.46(6) 1_555 n
H5b H5a 1.571(15) 1_555 n
H5b H5c 1.563(15) 1_555 n
H5b Hn 2.29(4) 1_555 n
H5c C2 2.62(5) 1_555 n
H5c C3 2.65(5) 1_555 n
H5c C5 0.963(10) 1_555 n
H5c O7 2.690(25) 1_555 n
H5c N 2.027(13) 1_555 n
H5c H2b 2.43(6) 1_555 n
H5c H3a 2.47(6) 1_555 n
H5c H5a 1.572(15) 1_555 n
H5c H5b 1.563(15) 1_555 n
H5c H7 2.42(10) 1_555 n
H7 P3 2.19(5) 1_555 n
H7 O 2.01(6) 3_646 n
H7 O6 2.50(7) 1_555 n
H7 C4 2.66(4) 3_646 n
H7 O7 0.995(25) 1_555 n
H7 H4b 2.44(4) 3_646 n
H7 H5c 2.42(10) 1_555 n
Hn O1 2.320(18) 4_565 n
Hn O5 2.455(18) 1_556 n
Hn C1 2.601(21) 1_555 n
Hn C2 1.970(13) 1_555 n
Hn C3 1.978(13) 1_555 n
Hn C5 1.971(13) 1_555 n
Hn C4 2.580(21) 1_555 n
Hn N 0.899(10) 1_555 n
Hn H1b 2.46(4) 1_555 n
Hn H2a 2.280(22) 1_555 n
Hn H3b 2.283(22) 1_555 n
Hn H4a 2.406(34) 1_555 n
Hn H5a 2.26(4) 1_555 n
Hn H5b 2.29(4) 1_555 n
